data_1554920
loop_
_publ_author_name
'Lee, Dong Jin'
'Yoo, Eun Jeong'

_publ_section_title
;
 Efficient synthesis of C-N-coupled heterobiaryls by sequential N-H
 functionalization reactions.
;
_journal_issue 8
_journal_name_full 'Organic letters'
_journal_page_first 1830
_journal_page_last 1833
_journal_paper_doi 10.1021/acs.orglett.5b00625
_journal_volume 17
_journal_year 2015
_chemical_formula_moiety 'C21 H16 N2 O2 S'
_chemical_formula_sum 'C21 H16 N2 O2 S'
_chemical_formula_weight 360.42
_space_group_IT_number 9
_space_group_name_Hall 'C -2yc'
_space_group_name_H-M_alt 'C 1 c 1'
_symmetry_cell_setting monoclinic
_symmetry_space_group_name_Hall 'C -2yc'
_symmetry_space_group_name_H-M 'C 1 c 1'
_atom_sites_solution_hydrogens geom
_atom_sites_solution_primary direct
_atom_sites_solution_secondary difmap
_audit_creation_method SHELXTL
_cell_angle_alpha 90.00
_cell_angle_beta 116.1750(10)
_cell_angle_gamma 90.00
_cell_formula_units_Z 4
_cell_length_a 13.5290(11)
_cell_length_b 16.7566(13)
_cell_length_c 8.6938(7)
_cell_measurement_reflns_used 4932
_cell_measurement_temperature 200(2)
_cell_measurement_theta_max 28.28
_cell_measurement_theta_min 2.61
_cell_volume 1768.8(2)
_computing_cell_refinement 'Bruker SMART'
_computing_data_collection 'Bruker SMART'
_computing_data_reduction 'Bruker SAINT'
_computing_molecular_graphics 'Bruker SHELXTL'
_computing_publication_material 'Bruker SHELXTL'
_computing_structure_refinement 'Bruker SHELXTL'
_computing_structure_solution 'Bruker SHELXTL'
_diffrn_ambient_temperature 200(2)
_diffrn_measured_fraction_theta_full 0.995
_diffrn_measured_fraction_theta_max 0.995
_diffrn_measurement_device_type 'CCD area detector'
_diffrn_measurement_method 'phi and omega scans'
_diffrn_radiation_monochromator graphite
_diffrn_radiation_source 'fine-focus sealed tube'
_diffrn_radiation_type MoK\a
_diffrn_radiation_wavelength 0.71073
_diffrn_reflns_av_R_equivalents 0.0226
_diffrn_reflns_av_sigmaI/netI 0.0304
_diffrn_reflns_limit_h_max 18
_diffrn_reflns_limit_h_min -17
_diffrn_reflns_limit_k_max 22
_diffrn_reflns_limit_k_min -17
_diffrn_reflns_limit_l_max 11
_diffrn_reflns_limit_l_min -11
_diffrn_reflns_number 6366
_diffrn_reflns_theta_full 28.28
_diffrn_reflns_theta_max 28.28
_diffrn_reflns_theta_min 2.07
_exptl_absorpt_coefficient_mu 0.201
_exptl_absorpt_correction_type none
_exptl_crystal_colour 'Light yellow'
_exptl_crystal_density_diffrn 1.353
_exptl_crystal_density_method 'not measured'
_exptl_crystal_description Block
_exptl_crystal_F_000 752
_exptl_crystal_size_max 0.19
_exptl_crystal_size_mid 0.14
_exptl_crystal_size_min 0.05
_refine_diff_density_max 0.373
_refine_diff_density_min -0.697
_refine_diff_density_rms 0.081
_refine_ls_abs_structure_details 'Flack H D (1983), Acta Cryst. A39, 876-881'
_refine_ls_abs_structure_Flack -0.17(14)
_refine_ls_extinction_method none
_refine_ls_goodness_of_fit_ref 1.280
_refine_ls_hydrogen_treatment constr
_refine_ls_matrix_type full
_refine_ls_number_parameters 236
_refine_ls_number_reflns 3793
_refine_ls_number_restraints 2
_refine_ls_restrained_S_all 1.280
_refine_ls_R_factor_all 0.0773
_refine_ls_R_factor_gt 0.0450
_refine_ls_shift/su_max 0.000
_refine_ls_shift/su_mean 0.000
_refine_ls_structure_factor_coef Fsqd
_refine_ls_weighting_details 'calc w=1/[\s^2^(Fo^2^)+(0.0060P)^2^+5.6036P] where P=(Fo^2^+2Fc^2^)/3'
_refine_ls_weighting_scheme calc
_refine_ls_wR_factor_gt 0.0859
_refine_ls_wR_factor_ref 0.1431
_reflns_number_gt 3255
_reflns_number_total 3793
_reflns_threshold_expression >2sigma(I)
_cod_data_source_file ol5b00625_si_003.cif
_cod_data_source_block MsCyCHCl3
_cod_depositor_comments
;
The following automatic conversions were performed:

data item '_symmetry_cell_setting' value 'Monoclinic' was changed to
'monoclinic' in accordance with the
/home/saulius/struct/COD-crude-data/automatic-downloads/DataCite-retrospective/ACS/depositions/lib/dictionaries/cif_core.dic
dictionary named 'cif_core.dic' version 2.4.2 last updated on
2011-04-26.

Automatic conversion script
Id: cif_fix_values 6909 2019-04-08 15:41:33Z antanas 
;
_cod_original_sg_symbol_H-M Cc
_cod_database_code 1554920

loop_
_symmetry_equiv_pos_as_xyz
'x, y, z'
'x, -y, z+1/2'
'x+1/2, y+1/2, z'
'x+1/2, -y+1/2, z+1/2'

loop_
_atom_site_label
_atom_site_type_symbol
_atom_site_fract_x
_atom_site_fract_y
_atom_site_fract_z
_atom_site_U_iso_or_equiv
_atom_site_adp_type
_atom_site_occupancy
_atom_site_symmetry_multiplicity
_atom_site_calc_flag
_atom_site_refinement_flags
N1 N 0.6716(3) 0.7627(2) 0.2082(4) 0.0371(9) Uani 1 1 d .
C1 C 0.5895(3) 0.7524(3) 0.2625(5) 0.0340(9) Uani 1 1 d .
C2 C 0.5119(4) 0.6919(3) 0.2246(5) 0.0405(10) Uani 1 1 d .
H2 H 0.5089 0.6489 0.1516 0.049 Uiso 1 1 calc R
C3 C 0.4394(4) 0.6967(3) 0.2968(6) 0.0499(12) Uani 1 1 d .
H3 H 0.3850 0.6564 0.2719 0.060 Uiso 1 1 calc R
C4 C 0.4445(5) 0.7599(4) 0.4068(7) 0.0566(14) Uani 1 1 d .
H4 H 0.3941 0.7615 0.4557 0.068 Uiso 1 1 calc R
C5 C 0.5225(4) 0.8200(3) 0.4443(6) 0.0503(13) Uani 1 1 d .
H5 H 0.5259 0.8625 0.5187 0.060 Uiso 1 1 calc R
C6 C 0.5960(4) 0.8168(3) 0.3710(5) 0.0394(10) Uani 1 1 d .
C7 C 0.6846(4) 0.8679(3) 0.3814(5) 0.0389(10) Uani 1 1 d .
C8 C 0.7296(4) 0.9394(3) 0.4654(6) 0.0441(12) Uani 1 1 d .
H8 H 0.7011 0.9642 0.5357 0.053 Uiso 1 1 calc R
C9 C 0.8155(4) 0.9736(3) 0.4453(6) 0.0491(13) Uani 1 1 d .
H9 H 0.8454 1.0227 0.5008 0.059 Uiso 1 1 calc R
C10 C 0.8596(4) 0.9371(3) 0.3443(6) 0.0447(11) Uani 1 1 d .
H10 H 0.9196 0.9617 0.3338 0.054 Uiso 1 1 calc R
C11 C 0.8175(4) 0.8656(3) 0.2591(6) 0.0409(10) Uani 1 1 d .
H11 H 0.8468 0.8408 0.1899 0.049 Uiso 1 1 calc R
C12 C 0.7302(4) 0.8321(3) 0.2804(5) 0.0360(9) Uani 1 1 d .
C13 C 0.7010(4) 0.7039(2) 0.1177(5) 0.0344(9) Uani 1 1 d .
C14 C 0.6369(4) 0.6790(3) -0.0436(6) 0.0388(10) Uani 1 1 d .
H14 H 0.5679 0.7012 -0.1197 0.047 Uiso 1 1 calc R
C15 C 0.7926(3) 0.6019(2) 0.0628(5) 0.0330(9) Uani 1 1 d .
C16 C 0.8729(4) 0.5458(3) 0.0874(6) 0.0382(10) Uani 1 1 d .
H16 H 0.8651 0.5084 0.0006 0.046 Uiso 1 1 calc R
C17 C 0.9653(4) 0.5464(3) 0.2436(7) 0.0478(12) Uani 1 1 d .
H17 H 1.0224 0.5089 0.2646 0.057 Uiso 1 1 calc R
C18 C 0.9764(4) 0.6018(3) 0.3726(7) 0.0497(13) Uani 1 1 d .
H18 H 1.0409 0.6009 0.4787 0.060 Uiso 1 1 calc R
C19 C 0.8946(4) 0.6574(3) 0.3470(6) 0.0419(11) Uani 1 1 d .
H19 H 0.9018 0.6944 0.4339 0.050 Uiso 1 1 calc R
C20 C 0.8008(3) 0.6569(3) 0.1876(5) 0.0333(9) Uani 1 1 d .
N2 N 0.6892(3) 0.6147(2) -0.0797(4) 0.0385(8) Uani 1 1 d .
S1 S 0.64074(10) 0.57081(7) -0.27110(13) 0.0397(2) Uani 1 1 d .
O1 O 0.6734(3) 0.49000(19) -0.2404(4) 0.0516(10) Uani 1 1 d .
O2 O 0.5277(3) 0.5921(2) -0.3536(4) 0.0509(9) Uani 1 1 d .
C21 C 0.7107(5) 0.6181(3) -0.3739(6) 0.0488(12) Uani 1 1 d .
H21A H 0.7903 0.6111 -0.3057 0.073 Uiso 1 1 calc R
H21B H 0.6929 0.6751 -0.3859 0.073 Uiso 1 1 calc R
H21C H 0.6881 0.5945 -0.4876 0.073 Uiso 1 1 calc R

loop_
_atom_site_aniso_label
_atom_site_aniso_U_11
_atom_site_aniso_U_22
_atom_site_aniso_U_33
_atom_site_aniso_U_23
_atom_site_aniso_U_13
_atom_site_aniso_U_12
N1 0.037(2) 0.037(2) 0.0349(19) -0.0087(15) 0.0139(16) -0.0006(15)
C1 0.034(2) 0.036(2) 0.0270(18) -0.0004(16) 0.0089(18) 0.0008(17)
C2 0.043(2) 0.042(2) 0.032(2) -0.0011(18) 0.0119(19) 0.003(2)
C3 0.042(3) 0.052(3) 0.053(3) 0.000(2) 0.019(2) -0.003(2)
C4 0.047(3) 0.066(4) 0.063(3) 0.000(3) 0.031(3) 0.008(3)
C5 0.051(3) 0.055(3) 0.048(3) -0.008(2) 0.025(2) 0.008(2)
C6 0.039(2) 0.041(2) 0.032(2) -0.0044(18) 0.0110(19) 0.0062(19)
C7 0.035(2) 0.040(2) 0.033(2) -0.0057(18) 0.0074(18) 0.0038(18)
C8 0.042(2) 0.042(2) 0.038(2) -0.0144(19) 0.008(2) 0.0060(19)
C9 0.050(3) 0.038(2) 0.045(3) -0.008(2) 0.009(2) 0.005(2)
C10 0.041(2) 0.039(2) 0.044(2) 0.0023(19) 0.009(2) -0.0015(19)
C11 0.042(2) 0.036(2) 0.040(2) -0.0041(18) 0.014(2) 0.0008(18)
C12 0.038(2) 0.033(2) 0.034(2) -0.0063(16) 0.0129(18) 0.0003(17)
C13 0.039(2) 0.031(2) 0.0316(19) -0.0074(16) 0.0147(17) -0.0008(17)
C14 0.038(2) 0.038(2) 0.039(2) -0.0026(18) 0.0152(19) 0.0092(18)
C15 0.034(2) 0.035(2) 0.0316(19) 0.0041(16) 0.0164(17) -0.0002(17)
C16 0.043(2) 0.036(2) 0.041(2) 0.0043(18) 0.024(2) 0.0076(18)
C17 0.040(3) 0.049(3) 0.054(3) 0.013(2) 0.020(2) 0.007(2)
C18 0.036(2) 0.052(3) 0.048(3) 0.008(2) 0.007(2) -0.001(2)
C19 0.044(3) 0.042(2) 0.034(2) 0.0023(18) 0.012(2) -0.002(2)
C20 0.033(2) 0.036(2) 0.031(2) 0.0002(16) 0.0141(17) -0.0039(17)
N2 0.0376(19) 0.045(2) 0.0344(18) 0.0006(16) 0.0170(16) 0.0055(16)
S1 0.0447(6) 0.0405(5) 0.0347(5) -0.0069(5) 0.0184(4) -0.0029(5)
O1 0.077(3) 0.0321(16) 0.050(2) -0.0084(15) 0.0318(19) -0.0030(16)
O2 0.0414(18) 0.066(2) 0.0371(17) -0.0207(16) 0.0101(15) -0.0058(17)
C21 0.057(3) 0.052(3) 0.041(2) -0.001(2) 0.025(2) 0.000(2)

loop_
_atom_type_symbol
_atom_type_description
_atom_type_scat_dispersion_real
_atom_type_scat_dispersion_imag
_atom_type_scat_source
C C 0.0033 0.0016 'International Tables Vol C Tables 4.2.6.8 and 6.1.1.4'
H H 0.0000 0.0000 'International Tables Vol C Tables 4.2.6.8 and 6.1.1.4'
N N 0.0061 0.0033 'International Tables Vol C Tables 4.2.6.8 and 6.1.1.4'
O O 0.0106 0.0060 'International Tables Vol C Tables 4.2.6.8 and 6.1.1.4'
S S 0.1246 0.1234 'International Tables Vol C Tables 4.2.6.8 and 6.1.1.4'

loop_
_geom_angle_atom_site_label_1
_geom_angle_atom_site_label_2
_geom_angle_atom_site_label_3
_geom_angle
C12 N1 C1 109.3(4)
C12 N1 C13 125.9(4)
C1 N1 C13 124.0(4)
C2 C1 N1 129.9(4)
C2 C1 C6 122.3(5)
N1 C1 C6 107.9(4)
C3 C2 C1 117.7(5)
C3 C2 H2 121.2
C1 C2 H2 121.2
C2 C3 C4 121.3(5)
C2 C3 H3 119.3
C4 C3 H3 119.3
C5 C4 C3 120.6(5)
C5 C4 H4 119.7
C3 C4 H4 119.7
C4 C5 C6 119.0(5)
C4 C5 H5 120.5
C6 C5 H5 120.5
C5 C6 C1 119.1(5)
C5 C6 C7 133.4(4)
C1 C6 C7 107.5(4)
C8 C7 C12 118.8(5)
C8 C7 C6 134.5(5)
C12 C7 C6 106.7(4)
C9 C8 C7 119.3(5)
C9 C8 H8 120.3
C7 C8 H8 120.3
C8 C9 C10 121.0(5)
C8 C9 H9 119.5
C10 C9 H9 119.5
C11 C10 C9 121.4(5)
C11 C10 H10 119.3
C9 C10 H10 119.3
C10 C11 C12 116.7(5)
C10 C11 H11 121.7
C12 C11 H11 121.7
N1 C12 C11 128.7(4)
N1 C12 C7 108.5(4)
C11 C12 C7 122.8(4)
C14 C13 N1 125.5(4)
C14 C13 C20 108.7(4)
N1 C13 C20 125.6(4)
C13 C14 N2 108.4(4)
C13 C14 H14 125.8
N2 C14 H14 125.8
C16 C15 C20 123.0(4)
C16 C15 N2 130.1(4)
C20 C15 N2 106.8(4)
C15 C16 C17 117.1(4)
C15 C16 H16 121.4
C17 C16 H16 121.4
C16 C17 C18 121.3(5)
C16 C17 H17 119.3
C18 C17 H17 119.3
C19 C18 C17 121.0(4)
C19 C18 H18 119.5
C17 C18 H18 119.5
C18 C19 C20 117.6(5)
C18 C19 H19 121.2
C20 C19 H19 121.2
C15 C20 C19 119.9(4)
C15 C20 C13 107.2(3)
C19 C20 C13 132.9(4)
C14 N2 C15 108.8(4)
C14 N2 S1 123.3(3)
C15 N2 S1 127.4(3)
O1 S1 O2 120.9(2)
O1 S1 N2 106.4(2)
O2 S1 N2 104.8(2)
O1 S1 C21 109.6(3)
O2 S1 C21 109.4(2)
N2 S1 C21 104.3(2)
S1 C21 H21A 109.5
S1 C21 H21B 109.5
H21A C21 H21B 109.5
S1 C21 H21C 109.5
H21A C21 H21C 109.5
H21B C21 H21C 109.5

loop_
_geom_bond_atom_site_label_1
_geom_bond_atom_site_label_2
_geom_bond_distance
N1 C12 1.391(5)
N1 C1 1.396(6)
N1 C13 1.422(5)
C1 C2 1.389(6)
C1 C6 1.411(6)
C2 C3 1.381(7)
C2 H2 0.9500
C3 C4 1.409(8)
C3 H3 0.9500
C4 C5 1.389(8)
C4 H4 0.9500
C5 C6 1.399(7)
C5 H5 0.9500
C6 C7 1.443(7)
C7 C8 1.395(6)
C7 C12 1.410(6)
C8 C9 1.374(8)
C8 H8 0.9500
C9 C10 1.402(7)
C9 H9 0.9500
C10 C11 1.392(6)
C10 H10 0.9500
C11 C12 1.392(7)
C11 H11 0.9500
C13 C14 1.350(6)
C13 C20 1.446(6)
C14 N2 1.398(6)
C14 H14 0.9500
C15 C16 1.380(6)
C15 C20 1.390(6)
C15 N2 1.418(5)
C16 C17 1.381(6)
C16 H16 0.9500
C17 C18 1.411(8)
C17 H17 0.9500
C18 C19 1.387(7)
C18 H18 0.9500
C19 C20 1.407(5)
C19 H19 0.9500
N2 S1 1.667(4)
S1 O1 1.413(3)
S1 O2 1.419(4)
S1 C21 1.752(5)
C21 H21A 0.9800
C21 H21B 0.9800
C21 H21C 0.9800

loop_
_geom_torsion_atom_site_label_1
_geom_torsion_atom_site_label_2
_geom_torsion_atom_site_label_3
_geom_torsion_atom_site_label_4
_geom_torsion
C12 N1 C1 C2 -179.6(4)
C13 N1 C1 C2 -9.4(7)
C12 N1 C1 C6 0.2(5)
C13 N1 C1 C6 170.4(4)
N1 C1 C2 C3 -180.0(4)
C6 C1 C2 C3 0.2(7)
C1 C2 C3 C4 -0.7(7)
C2 C3 C4 C5 0.6(8)
C3 C4 C5 C6 0.1(8)
C4 C5 C6 C1 -0.6(7)
C4 C5 C6 C7 179.7(5)
C2 C1 C6 C5 0.5(7)
N1 C1 C6 C5 -179.4(4)
C2 C1 C6 C7 -179.8(4)
N1 C1 C6 C7 0.4(5)
C5 C6 C7 C8 -0.9(9)
C1 C6 C7 C8 179.4(5)
C5 C6 C7 C12 178.9(5)
C1 C6 C7 C12 -0.8(5)
C12 C7 C8 C9 1.1(7)
C6 C7 C8 C9 -179.1(5)
C7 C8 C9 C10 -1.1(7)
C8 C9 C10 C11 0.8(7)
C9 C10 C11 C12 -0.5(7)
C1 N1 C12 C11 -179.0(4)
C13 N1 C12 C11 11.0(7)
C1 N1 C12 C7 -0.8(5)
C13 N1 C12 C7 -170.7(4)
C10 C11 C12 N1 178.5(4)
C10 C11 C12 C7 0.5(7)
C8 C7 C12 N1 -179.2(4)
C6 C7 C12 N1 1.0(5)
C8 C7 C12 C11 -0.8(7)
C6 C7 C12 C11 179.3(4)
C12 N1 C13 C14 -123.6(5)
C1 N1 C13 C14 67.8(6)
C12 N1 C13 C20 61.3(6)
C1 N1 C13 C20 -107.2(5)
N1 C13 C14 N2 -173.3(4)
C20 C13 C14 N2 2.5(5)
C20 C15 C16 C17 -0.8(7)
N2 C15 C16 C17 -178.3(5)
C15 C16 C17 C18 0.4(7)
C16 C17 C18 C19 0.2(8)
C17 C18 C19 C20 -0.4(8)
C16 C15 C20 C19 0.5(7)
N2 C15 C20 C19 178.6(4)
C16 C15 C20 C13 -178.6(4)
N2 C15 C20 C13 -0.6(5)
C18 C19 C20 C15 0.1(7)
C18 C19 C20 C13 179.0(5)
C14 C13 C20 C15 -1.2(5)
N1 C13 C20 C15 174.6(4)
C14 C13 C20 C19 179.8(5)
N1 C13 C20 C19 -4.4(8)
C13 C14 N2 C15 -2.9(5)
C13 C14 N2 S1 -175.6(3)
C16 C15 N2 C14 179.9(5)
C20 C15 N2 C14 2.1(5)
C16 C15 N2 S1 -7.7(7)
C20 C15 N2 S1 174.4(3)
C14 N2 S1 O1 -149.1(4)
C15 N2 S1 O1 39.6(4)
C14 N2 S1 O2 -19.9(5)
C15 N2 S1 O2 168.8(4)
C14 N2 S1 C21 95.1(4)
C15 N2 S1 C21 -76.3(4)
